data_2239354
loop_
_publ_author_name
'Choi, Hong Dae'
'Seo, Pil Ja'
'Lee, Uk'

_publ_section_title
;
 3-(2-Fluorophenylsulfonyl)-2,5,7-trimethyl-1-benzofuran
;
_journal_coeditor_code ZQ2222
_journal_issue 5
_journal_name_full 'Acta Crystallographica Section E'
_journal_page_first o566
_journal_paper_doi 10.1107/S1600536814007909
_journal_volume 70
_journal_year 2014
_chemical_formula_iupac 'C17 H15 F O3 S'
_chemical_formula_moiety 'C17 H15 F O3 S'
_chemical_formula_sum 'C17 H15 F O3 S'
_chemical_formula_weight 318.35
_chemical_melting_point_gt 410
_chemical_melting_point_lt 409
_chemical_name_systematic
;
3-(2-Fluorophenylsulfonyl)-2,5,7-trimethyl-1-benzofuran
;
_space_group_IT_number 2
_symmetry_cell_setting triclinic
_symmetry_space_group_name_Hall '-P 1'
_symmetry_space_group_name_H-M 'P -1'
_atom_sites_solution_hydrogens difmap
_atom_sites_solution_primary direct
_atom_sites_solution_secondary difmap
_audit_creation_method 'form.cif (version 2.0)'
_cell_angle_alpha 74.253(2)
_cell_angle_beta 75.048(2)
_cell_angle_gamma 66.0460(10)
_cell_formula_units_Z 2
_cell_length_a 7.7658(2)
_cell_length_b 8.3529(3)
_cell_length_c 12.9732(4)
_cell_measurement_reflns_used 6186
_cell_measurement_temperature 173(2)
_cell_measurement_theta_max 28.22
_cell_measurement_theta_min 2.72
_cell_volume 729.66(4)
_computing_cell_refinement '<i>SAINT</i> (Bruker, 2009)'
_computing_data_collection '<i>APEX2</i> (Bruker, 2009)'
_computing_data_reduction '<i>SAINT</i> (Bruker, 2009)'
_computing_molecular_graphics
;
<i>ORTEP-3 for Windows</i> (Farrugia, 2012) and
<i>DIAMOND</i> (Brandenburg, 1998)
;
_computing_publication_material '<i>SHELXL97</i> (Sheldrick, 2008)'
_computing_structure_refinement '<i>SHELXL97</i> (Sheldrick, 2008)'
_computing_structure_solution '<i>SHELXS97</i> (Sheldrick, 2008)'
_diffrn_ambient_temperature 173(2)
_diffrn_detector_area_resol_mean 10.0
_diffrn_measured_fraction_theta_full 0.994
_diffrn_measured_fraction_theta_max 0.994
_diffrn_measurement_device_type 'Bruker SMART APEXII CCD'
_diffrn_measurement_method '\f and \w scans'
_diffrn_radiation_monochromator 'graphite multilayer'
_diffrn_radiation_source 'rotating anode'
_diffrn_radiation_type MoK\a
_diffrn_radiation_wavelength 0.71073
_diffrn_reflns_av_R_equivalents 0.0233
_diffrn_reflns_av_sigmaI/netI 0.0226
_diffrn_reflns_limit_h_max 10
_diffrn_reflns_limit_h_min -10
_diffrn_reflns_limit_k_max 10
_diffrn_reflns_limit_k_min -11
_diffrn_reflns_limit_l_max 17
_diffrn_reflns_limit_l_min -16
_diffrn_reflns_number 13247
_diffrn_reflns_theta_full 28.00
_diffrn_reflns_theta_max 28.00
_diffrn_reflns_theta_min 1.65
_diffrn_standards_number 0
_exptl_absorpt_coefficient_mu 0.243
_exptl_absorpt_correction_T_max 0.7457
_exptl_absorpt_correction_T_min 0.6997
_exptl_absorpt_correction_type multi-scan
_exptl_absorpt_process_details '(<i>SADABS</i>; Bruker, 2009)'
_exptl_crystal_colour colourless
_exptl_crystal_density_diffrn 1.449
_exptl_crystal_density_method 'not measured'
_exptl_crystal_description block
_exptl_crystal_F_000 332
_exptl_crystal_size_max 0.34
_exptl_crystal_size_mid 0.26
_exptl_crystal_size_min 0.23
_refine_diff_density_max 0.335
_refine_diff_density_min -0.355
_refine_ls_extinction_method none
_refine_ls_goodness_of_fit_ref 1.039
_refine_ls_hydrogen_treatment constr
_refine_ls_matrix_type full
_refine_ls_number_parameters 202
_refine_ls_number_reflns 3498
_refine_ls_number_restraints 0
_refine_ls_restrained_S_all 1.039
_refine_ls_R_factor_all 0.0432
_refine_ls_R_factor_gt 0.0378
_refine_ls_shift/su_max 0.000
_refine_ls_shift/su_mean 0.000
_refine_ls_structure_factor_coef Fsqd
_refine_ls_weighting_details 'calc w=1/[\s^2^(Fo^2^)+(0.0555P)^2^+0.2699P] where P=(Fo^2^+2Fc^2^)/3'
_refine_ls_weighting_scheme calc
_refine_ls_wR_factor_gt 0.1002
_refine_ls_wR_factor_ref 0.1043
_reflns_number_gt 3057
_reflns_number_total 3498
_reflns_threshold_expression I>2\s(I)
_cod_data_source_file zq2222sup1.cif
_cod_data_source_block I
_cod_database_code 2239354
_cod_database_fobs_code 2239354

loop_
_symmetry_equiv_pos_as_xyz
'x, y, z'
'-x, -y, -z'

loop_
_atom_site_type_symbol
_atom_site_label
_atom_site_fract_x
_atom_site_fract_y
_atom_site_fract_z
_atom_site_U_iso_or_equiv
_atom_site_adp_type
_atom_site_calc_flag
_atom_site_refinement_flags
_atom_site_occupancy
_atom_site_symmetry_multiplicity
S S1 0.42141(5) 0.28123(5) 0.15133(3) 0.02646(12) Uani d . 1 2
F F1 0.04064(14) 0.26625(13) 0.15747(8) 0.0372(2) Uani d . 1 2
O O1 0.29698(15) -0.04837(13) 0.41192(8) 0.0261(2) Uani d . 1 2
O O2 0.55334(16) 0.35762(16) 0.15685(9) 0.0370(3) Uani d . 1 2
O O3 0.47053(17) 0.17497(16) 0.07064(9) 0.0368(3) Uani d . 1 2
C C12 0.2034(2) 0.4608(2) 0.13354(11) 0.0248(3) Uani d . 1 2
C C17 0.0368(2) 0.4340(2) 0.13746(12) 0.0281(3) Uani d . 1 2
C C1 0.3680(2) 0.16080(19) 0.27862(12) 0.0248(3) Uani d . 1 2
C C2 0.3203(2) 0.22449(19) 0.37943(11) 0.0236(3) Uani d . 1 2
C C3 0.3066(2) 0.37738(19) 0.40990(12) 0.0261(3) Uani d . 1 2
H H3 0.3364 0.4706 0.3573 0.031 Uiso calc R 1 2
C C4 0.2485(2) 0.3905(2) 0.51883(12) 0.0273(3) Uani d . 1 2
C C5 0.2053(2) 0.2505(2) 0.59508(12) 0.0274(3) Uani d . 1 2
H H5 0.1650 0.2625 0.6691 0.033 Uiso calc R 1 2
C C6 0.2185(2) 0.09579(19) 0.56803(12) 0.0249(3) Uani d . 1 2
C C7 0.2774(2) 0.08988(18) 0.45848(12) 0.0232(3) Uani d . 1 2
C C8 0.3499(2) -0.0012(2) 0.30262(12) 0.0264(3) Uani d . 1 2
C C9 0.2271(3) 0.5540(2) 0.55619(14) 0.0358(4) Uani d . 1 2
H H9A 0.2797 0.6306 0.4961 0.054 Uiso calc R 1 2
H H9B 0.2964 0.5184 0.6169 0.054 Uiso calc R 1 2
H H9C 0.0914 0.6196 0.5799 0.054 Uiso calc R 1 2
C C10 0.1698(2) -0.0525(2) 0.64939(12) 0.0301(3) Uani d . 1 2
H H10A 0.0649 -0.0689 0.6300 0.045 Uiso calc R 1 2
H H10B 0.1306 -0.0223 0.7219 0.045 Uiso calc R 1 2
H H10C 0.2821 -0.1632 0.6493 0.045 Uiso calc R 1 2
C C11 0.3704(2) -0.1314(2) 0.23854(14) 0.0351(4) Uani d . 1 2
H H11A 0.3914 -0.0806 0.1609 0.053 Uiso calc R 1 2
H H11B 0.2538 -0.1592 0.2568 0.053 Uiso calc R 1 2
H H11C 0.4796 -0.2408 0.2554 0.053 Uiso calc R 1 2
C C13 0.1995(2) 0.6340(2) 0.11204(12) 0.0310(3) Uani d . 1 2
H H13 0.3121 0.6552 0.1092 0.037 Uiso calc R 1 1
C C14 0.0312(3) 0.7759(2) 0.09474(13) 0.0387(4) Uani d . 1 2
H H14 0.0282 0.8946 0.0806 0.046 Uiso calc R 1 2
C C15 -0.1330(3) 0.7457(2) 0.09789(13) 0.0403(4) Uani d . 1 2
H H15 -0.2473 0.8439 0.0845 0.048 Uiso calc R 1 2
C C16 -0.1318(2) 0.5737(2) 0.12045(13) 0.0359(4) Uani d . 1 2
H H16 -0.2447 0.5525 0.1241 0.043 Uiso calc R 1 2

loop_
_atom_site_aniso_label
_atom_site_aniso_U_11
_atom_site_aniso_U_22
_atom_site_aniso_U_33
_atom_site_aniso_U_12
_atom_site_aniso_U_13
_atom_site_aniso_U_23
S1 0.0237(2) 0.0311(2) 0.02292(18) -0.01123(15) -0.00111(13) -0.00301(14)
F1 0.0387(5) 0.0397(5) 0.0406(5) -0.0238(4) -0.0086(4) -0.0022(4)
O1 0.0260(5) 0.0235(5) 0.0277(5) -0.0094(4) -0.0034(4) -0.0036(4)
O2 0.0288(6) 0.0478(7) 0.0361(6) -0.0216(5) -0.0062(5) 0.0025(5)
O3 0.0379(7) 0.0392(6) 0.0272(6) -0.0096(5) 0.0022(5) -0.0111(5)
C12 0.0262(7) 0.0287(7) 0.0183(6) -0.0106(6) -0.0031(5) -0.0023(5)
C17 0.0305(8) 0.0335(8) 0.0214(6) -0.0147(6) -0.0026(6) -0.0037(6)
C1 0.0227(7) 0.0255(7) 0.0249(7) -0.0085(6) -0.0036(5) -0.0035(5)
C2 0.0198(7) 0.0255(7) 0.0242(7) -0.0079(5) -0.0045(5) -0.0021(5)
C3 0.0267(7) 0.0238(7) 0.0277(7) -0.0107(6) -0.0059(6) -0.0010(6)
C4 0.0257(7) 0.0267(7) 0.0304(7) -0.0090(6) -0.0059(6) -0.0066(6)
C5 0.0257(7) 0.0320(8) 0.0242(7) -0.0099(6) -0.0043(6) -0.0055(6)
C6 0.0198(7) 0.0267(7) 0.0257(7) -0.0079(6) -0.0045(5) -0.0010(6)
C7 0.0205(7) 0.0211(6) 0.0281(7) -0.0070(5) -0.0060(5) -0.0035(5)
C8 0.0218(7) 0.0273(7) 0.0281(7) -0.0070(6) -0.0039(6) -0.0053(6)
C9 0.0420(10) 0.0316(8) 0.0375(9) -0.0158(7) -0.0056(7) -0.0095(7)
C10 0.0307(8) 0.0308(8) 0.0276(7) -0.0141(6) -0.0041(6) 0.0003(6)
C11 0.0369(9) 0.0337(8) 0.0369(9) -0.0136(7) -0.0005(7) -0.0141(7)
C13 0.0393(9) 0.0323(8) 0.0228(7) -0.0171(7) -0.0049(6) -0.0015(6)
C14 0.0528(11) 0.0294(8) 0.0276(8) -0.0112(8) -0.0075(7) -0.0007(6)
C15 0.0381(9) 0.0427(10) 0.0255(8) -0.0001(8) -0.0070(7) -0.0046(7)
C16 0.0266(8) 0.0508(10) 0.0261(7) -0.0107(7) -0.0037(6) -0.0064(7)

loop_
_atom_type_symbol
_atom_type_description
_atom_type_scat_dispersion_real
_atom_type_scat_dispersion_imag
_atom_type_scat_source
C C 0.0033 0.0016 'International Tables Vol C Tables 4.2.6.8 and 6.1.1.4'
H H 0.0000 0.0000 'International Tables Vol C Tables 4.2.6.8 and 6.1.1.4'
O O 0.0106 0.0060 'International Tables Vol C Tables 4.2.6.8 and 6.1.1.4'
F F 0.0171 0.0103 'International Tables Vol C Tables 4.2.6.8 and 6.1.1.4'
S S 0.1246 0.1234 'International Tables Vol C Tables 4.2.6.8 and 6.1.1.4'

loop_
_geom_angle_atom_site_label_1
_geom_angle_atom_site_label_2
_geom_angle_atom_site_label_3
_geom_angle
O3 S1 O2 118.79(7)
O3 S1 C1 109.75(7)
O2 S1 C1 108.30(7)
O3 S1 C12 109.12(7)
O2 S1 C12 106.32(7)
C1 S1 C12 103.44(7)
C8 O1 C7 107.16(11)
C13 C12 C17 118.81(14)
C13 C12 S1 119.15(12)
C17 C12 S1 122.02(12)
F1 C17 C16 119.00(14)
F1 C17 C12 118.90(14)
C16 C17 C12 122.09(15)
C8 C1 C2 107.72(13)
C8 C1 S1 127.53(12)
C2 C1 S1 124.61(11)
C7 C2 C3 119.30(13)
C7 C2 C1 104.47(12)
C3 C2 C1 136.22(13)
C4 C3 C2 118.53(13)
C4 C3 H3 120.7
C2 C3 H3 120.7
C3 C4 C5 119.61(14)
C3 C4 C9 120.90(14)
C5 C4 C9 119.47(14)
C6 C5 C4 123.54(14)
C6 C5 H5 118.2
C4 C5 H5 118.2
C7 C6 C5 114.35(13)
C7 C6 C10 122.18(14)
C5 C6 C10 123.46(14)
O1 C7 C6 124.88(13)
O1 C7 C2 110.44(12)
C6 C7 C2 124.67(13)
C1 C8 O1 110.21(13)
C1 C8 C11 135.02(14)
O1 C8 C11 114.75(13)
C4 C9 H9A 109.5
C4 C9 H9B 109.5
H9A C9 H9B 109.5
C4 C9 H9C 109.5
H9A C9 H9C 109.5
H9B C9 H9C 109.5
C6 C10 H10A 109.5
C6 C10 H10B 109.5
H10A C10 H10B 109.5
C6 C10 H10C 109.5
H10A C10 H10C 109.5
H10B C10 H10C 109.5
C8 C11 H11A 109.5
C8 C11 H11B 109.5
H11A C11 H11B 109.5
C8 C11 H11C 109.5
H11A C11 H11C 109.5
H11B C11 H11C 109.5
C14 C13 C12 119.81(15)
C14 C13 H13 120.1
C12 C13 H13 120.1
C13 C14 C15 120.32(16)
C13 C14 H14 119.8
C15 C14 H14 119.8
C16 C15 C14 120.53(16)
C16 C15 H15 119.7
C14 C15 H15 119.7
C17 C16 C15 118.42(16)
C17 C16 H16 120.8
C15 C16 H16 120.8

loop_
_geom_bond_atom_site_label_1
_geom_bond_atom_site_label_2
_geom_bond_distance
S1 O3 1.4327(12)
S1 O2 1.4336(11)
S1 C1 1.7305(15)
S1 C12 1.7664(15)
F1 C17 1.3430(18)
O1 C8 1.3646(18)
O1 C7 1.3820(17)
C12 C13 1.386(2)
C12 C17 1.387(2)
C17 C16 1.376(2)
C1 C8 1.361(2)
C1 C2 1.449(2)
C2 C7 1.3887(19)
C2 C3 1.393(2)
C3 C4 1.388(2)
C3 H3 0.9500
C4 C5 1.406(2)
C4 C9 1.504(2)
C5 C6 1.387(2)
C5 H5 0.9500
C6 C7 1.384(2)
C6 C10 1.5023(19)
C8 C11 1.477(2)
C9 H9A 0.9800
C9 H9B 0.9800
C9 H9C 0.9800
C10 H10A 0.9800
C10 H10B 0.9800
C10 H10C 0.9800
C11 H11A 0.9800
C11 H11B 0.9800
C11 H11C 0.9800
C13 C14 1.383(2)
C13 H13 0.9500
C14 C15 1.386(3)
C14 H14 0.9500
C15 C16 1.383(3)
C15 H15 0.9500
C16 H16 0.9500

loop_
_geom_hbond_atom_site_label_D
_geom_hbond_atom_site_label_H
_geom_hbond_atom_site_label_A
_geom_hbond_site_symmetry_A
_geom_hbond_distance_DH
_geom_hbond_distance_HA
_geom_hbond_distance_DA
_geom_hbond_angle_DHA
C16 H16 O2 1_455 0.95 2.58 3.462(2) 155.0
C9 H9C Cg1 2_566 0.98 2.79 3.612(2) 141.7

loop_
_geom_torsion_atom_site_label_1
_geom_torsion_atom_site_label_2
_geom_torsion_atom_site_label_3
_geom_torsion_atom_site_label_4
_geom_torsion
O3 S1 C12 C13 -119.82(12)
O2 S1 C12 C13 9.42(14)
C1 S1 C12 C13 123.39(12)
O3 S1 C12 C17 58.37(14)
O2 S1 C12 C17 -172.39(12)
C1 S1 C12 C17 -58.41(13)
C13 C12 C17 F1 179.51(13)
S1 C12 C17 F1 1.30(19)
C13 C12 C17 C16 0.2(2)
S1 C12 C17 C16 -178.05(12)
O3 S1 C1 C8 -7.65(16)
O2 S1 C1 C8 -138.77(14)
C12 S1 C1 C8 108.69(14)
O3 S1 C1 C2 177.27(12)
O2 S1 C1 C2 46.15(14)
C12 S1 C1 C2 -66.39(13)
C8 C1 C2 C7 0.50(16)
S1 C1 C2 C7 176.40(11)
C8 C1 C2 C3 -178.21(16)
S1 C1 C2 C3 -2.3(2)
C7 C2 C3 C4 -0.6(2)
C1 C2 C3 C4 177.95(15)
C2 C3 C4 C5 0.1(2)
C2 C3 C4 C9 -178.71(14)
C3 C4 C5 C6 0.4(2)
C9 C4 C5 C6 179.20(14)
C4 C5 C6 C7 -0.3(2)
C4 C5 C6 C10 -179.14(14)
C8 O1 C7 C6 177.56(13)
C8 O1 C7 C2 -0.85(15)
C5 C6 C7 O1 -178.51(13)
C10 C6 C7 O1 0.4(2)
C5 C6 C7 C2 -0.3(2)
C10 C6 C7 C2 178.56(13)
C3 C2 C7 O1 179.19(12)
C1 C2 C7 O1 0.22(15)
C3 C2 C7 C6 0.8(2)
C1 C2 C7 C6 -178.20(13)
C2 C1 C8 O1 -1.05(16)
S1 C1 C8 O1 -176.80(10)
C2 C1 C8 C11 177.56(16)
S1 C1 C8 C11 1.8(3)
C7 O1 C8 C1 1.17(15)
C7 O1 C8 C11 -177.74(12)
C17 C12 C13 C14 -0.2(2)
S1 C12 C13 C14 178.09(12)
C12 C13 C14 C15 -0.5(2)
C13 C14 C15 C16 1.3(2)
F1 C17 C16 C15 -178.80(14)
C12 C17 C16 C15 0.6(2)
C14 C15 C16 C17 -1.3(2)
